data_4060261
_journal_name_full Organometallics
_journal_paper_doi 10.1021/om034268l
_journal_year 2004
_chemical_formula_sum 'C62 H130 B20 Cl5 Li3 N2 O14 P2 Y2'
_chemical_formula_weight 1781.71
_space_group_IT_number 14
_symmetry_cell_setting monoclinic
_symmetry_space_group_name_Hall '-P 2ybc'
_symmetry_space_group_name_H-M 'P 1 21/c 1'
_atom_sites_solution_hydrogens geom
_atom_sites_solution_primary direct
_atom_sites_solution_secondary difmap
_cell_angle_alpha 90.00
_cell_angle_beta 103.189(2)
_cell_angle_gamma 90.00
_cell_formula_units_Z 4
_cell_length_a 21.5727(16)
_cell_length_b 13.9363(10)
_cell_length_c 32.960(3)
_cell_measurement_temperature 293(2)
_cell_volume 9647.8(12)
_diffrn_ambient_temperature 293(2)
_diffrn_detector_area_resol_mean ?
_diffrn_measurement_device_type 'CCD area detector'
_diffrn_measurement_method 'phi and omega scans'
_diffrn_radiation_monochromator graphite
_diffrn_radiation_source 'fine-focus sealed tube'
_diffrn_radiation_type MoK\a
_diffrn_radiation_wavelength 0.71073
_diffrn_reflns_av_R_equivalents 0.1053
_diffrn_reflns_av_sigmaI/netI 0.1189
_diffrn_reflns_limit_h_max 23
_diffrn_reflns_limit_h_min -23
_diffrn_reflns_limit_k_max 14
_diffrn_reflns_limit_k_min -15
_diffrn_reflns_limit_l_max 29
_diffrn_reflns_limit_l_min -35
_diffrn_reflns_number 40750
_diffrn_reflns_theta_max 25.00
_diffrn_reflns_theta_min 1.59
_diffrn_standards_decay_% ?
_diffrn_standards_interval_count ?
_diffrn_standards_interval_time ?
_diffrn_standards_number ?
_exptl_absorpt_coefficient_mu 1.419
_exptl_absorpt_correction_T_max 1.0000
_exptl_absorpt_correction_T_min 0.6895
_exptl_absorpt_correction_type SADABS
_exptl_absorpt_process_details ?
_exptl_crystal_colour yellow
_exptl_crystal_density_diffrn 1.227
_exptl_crystal_density_meas ?
_exptl_crystal_density_method 'not measured'
_exptl_crystal_description prism
_exptl_crystal_F_000 3720
_exptl_crystal_size_max 0.45
_exptl_crystal_size_mid 0.38
_exptl_crystal_size_min 0.25
_refine_ls_extinction_coef ?
_refine_ls_extinction_method none
_refine_ls_goodness_of_fit_ref 1.076
_refine_ls_hydrogen_treatment mixed
_refine_ls_matrix_type full
_refine_ls_number_parameters 832
_refine_ls_number_reflns 12603
_refine_ls_number_restraints 120
_refine_ls_restrained_S_all 1.074
_refine_ls_R_factor_all 0.1485
_refine_ls_R_factor_gt 0.0928
_refine_ls_shift/su_max 0.234
_refine_ls_shift/su_mean 0.009
_refine_ls_structure_factor_coef Fsqd
_refine_ls_weighting_details 'calc w=1/[\s^2^(Fo^2^)+(0.1456P)^2^+0.0000P] where P=(Fo^2^+2Fc^2^)/3'
_refine_ls_weighting_scheme calc
_refine_ls_wR_factor_gt 0.2506
_refine_ls_wR_factor_ref 0.2737
_reflns_number_gt 6683
_reflns_number_total 12603
_reflns_threshold_expression >2sigma(I)
_cod_depositor_comments
;
The following automatic conversions were performed:
'_symmetry_cell_setting' value 'MONOCLINIC' changed to 'monoclinic'
according to '/home/saulius/struct/CIF-dictionaries/cif_core.dic'
dictionary named 'cif_core.dic' version 2.4.1 from 2010-06-29.

Automatic conversion script
Id: cif_fix_enum 1527 2010-12-29 10:47:43Z saulius 
;
_cod_original_sg_symbol_H-M P2(1)/c
_cod_database_code 4060261

loop_
_symmetry_equiv_pos_as_xyz
'x, y, z'
'-x, y+1/2, -z+1/2'
'-x, -y, -z'
'x, -y-1/2, z-1/2'

loop_
_atom_site_label
_atom_site_type_symbol
_atom_site_fract_x
_atom_site_fract_y
_atom_site_fract_z
_atom_site_U_iso_or_equiv
_atom_site_adp_type
_atom_site_occupancy
_atom_site_symmetry_multiplicity
_atom_site_calc_flag
_atom_site_refinement_flags
_atom_site_disorder_assembly
_atom_site_disorder_group
Y1 Y 0.26108(4) 0.39934(7) 0.02054(3) 0.0490(3) Uani 1 1 d . . .
Y2 Y 0.28824(5) 0.42368(7) -0.09383(3) 0.0502(3) Uani 1 1 d . . .
P1 P 0.18872(13) 0.4926(2) 0.11364(8) 0.0547(7) Uani 1 1 d . . .
P2 P 0.25087(14) 0.4831(2) -0.21309(8) 0.0573(8) Uani 1 1 d . . .
Cl1 Cl 0.20174(12) 0.49341(18) -0.05228(8) 0.0585(7) Uani 1 1 d . . .
Cl2 Cl 0.26182(12) 0.27053(18) -0.04285(8) 0.0591(7) Uani 1 1 d . . .
Cl3 Cl 0.36035(12) 0.45696(18) -0.01522(7) 0.0560(7) Uani 1 1 d . . .
Cl4 Cl 0.35644(13) 0.3044(2) 0.06416(9) 0.0737(9) Uani 1 1 d . . .
Cl5 Cl 0.37388(14) 0.2977(2) -0.09949(9) 0.0719(8) Uani 1 1 d . . .
N1 N 0.1167(4) 0.5409(6) 0.1144(3) 0.066(2) Uani 1 1 d . . .
N2 N 0.2115(5) 0.5722(7) -0.2422(3) 0.079(3) Uani 1 1 d . . .
Li1 Li 0.3852(10) 0.2789(14) -0.0156(8) 0.090(7) Uani 1 1 d . . .
Li2 Li 0.0705(11) 0.8952(14) -0.0967(8) 0.092(7) Uani 1 1 d . . .
C1 C 0.2370(5) 0.5902(7) 0.0950(3) 0.055(3) Uani 1 1 d . . .
C2 C 0.2778(4) 0.5606(7) 0.0581(3) 0.054(3) Uani 1 1 d . . .
C3 C 0.0672(6) 0.5714(9) 0.0778(4) 0.081(4) Uani 1 1 d . . .
H3A H 0.0881 0.5785 0.0545 0.098 Uiso 1 1 calc R . .
C4 C 0.0156(6) 0.4924(10) 0.0651(4) 0.103(5) Uani 1 1 d . . .
H4A H 0.0357 0.4324 0.0618 0.154 Uiso 1 1 calc R . .
H4B H -0.0129 0.5099 0.0393 0.154 Uiso 1 1 calc R . .
H4C H -0.0080 0.4862 0.0864 0.154 Uiso 1 1 calc R . .
C5 C 0.0385(7) 0.6676(9) 0.0840(5) 0.124(6) Uani 1 1 d . . .
H5A H 0.0719 0.7139 0.0925 0.185 Uiso 1 1 calc R . .
H5B H 0.0145 0.6622 0.1051 0.185 Uiso 1 1 calc R . .
H5C H 0.0109 0.6878 0.0583 0.185 Uiso 1 1 calc R . .
C6 C 0.0964(6) 0.5328(9) 0.1537(3) 0.070(3) Uani 1 1 d . . .
H6A H 0.0524 0.5559 0.1486 0.083 Uiso 1 1 calc R . .
C7 C 0.1362(7) 0.5949(12) 0.1885(4) 0.132(6) Uani 1 1 d . . .
H7A H 0.1348 0.6606 0.1794 0.198 Uiso 1 1 calc R . .
H7B H 0.1795 0.5729 0.1949 0.198 Uiso 1 1 calc R . .
H7C H 0.1192 0.5903 0.2129 0.198 Uiso 1 1 calc R . .
C8 C 0.0966(8) 0.4307(11) 0.1682(5) 0.122(5) Uani 1 1 d . . .
H8A H 0.0710 0.3922 0.1466 0.183 Uiso 1 1 calc R . .
H8B H 0.0793 0.4278 0.1926 0.183 Uiso 1 1 calc R . .
H8C H 0.1394 0.4067 0.1748 0.183 Uiso 1 1 calc R . .
C11 C 0.1778(5) 0.4095(7) 0.0707(3) 0.049(3) Uani 1 1 d . . .
C12 C 0.1443(5) 0.4099(7) 0.0283(3) 0.053(3) Uani 1 1 d . . .
H12A H 0.1154 0.4618 0.0161 0.064 Uiso 1 1 calc R . .
C13 C 0.1459(5) 0.3225(8) 0.0091(3) 0.063(3) Uani 1 1 d . . .
H13A H 0.1188 0.3033 -0.0178 0.076 Uiso 1 1 calc R . .
C14 C 0.1972(7) 0.1612(10) 0.0396(5) 0.083(4) Uani 1 1 d . . .
H14A H 0.1867 0.1275 0.0146 0.100 Uiso 1 1 calc R . .
C15 C 0.2276(7) 0.1170(10) 0.0740(6) 0.100(5) Uani 1 1 d . . .
H15A H 0.2367 0.0519 0.0730 0.120 Uiso 1 1 calc R . .
C16 C 0.2464(6) 0.1675(11) 0.1124(5) 0.100(5) Uani 1 1 d . . .
H16A H 0.2680 0.1353 0.1362 0.120 Uiso 1 1 calc R . .
C17 C 0.2324(5) 0.2672(9) 0.1148(4) 0.073(3) Uani 1 1 d . . .
H17A H 0.2445 0.3007 0.1397 0.087 Uiso 1 1 calc R . .
C18 C 0.2000(5) 0.3127(8) 0.0784(4) 0.059(3) Uani 1 1 d . . .
C19 C 0.1810(5) 0.2585(8) 0.0405(4) 0.061(3) Uani 1 1 d . . .
C21 C 0.1890(5) 0.3986(7) -0.2012(3) 0.050(3) Uani 1 1 d . . .
C22 C 0.2011(5) 0.3552(7) -0.1516(3) 0.056(3) Uani 1 1 d . . .
C23 C 0.1710(7) 0.6437(8) -0.2281(4) 0.096(5) Uani 1 1 d . . .
H23A H 0.1594 0.6175 -0.2033 0.116 Uiso 1 1 calc R . .
C24 C 0.1082(7) 0.6634(10) -0.2607(6) 0.154(8) Uani 1 1 d . . .
H24A H 0.0852 0.6043 -0.2676 0.232 Uiso 1 1 calc R . .
H24B H 0.1177 0.6901 -0.2854 0.232 Uiso 1 1 calc R . .
H24C H 0.0826 0.7078 -0.2494 0.232 Uiso 1 1 calc R . .
C25 C 0.2041(7) 0.7381(9) -0.2157(5) 0.119(5) Uani 1 1 d . . .
H25A H 0.2423 0.7272 -0.1946 0.179 Uiso 1 1 calc R . .
H25B H 0.1764 0.7800 -0.2050 0.179 Uiso 1 1 calc R . .
H25C H 0.2148 0.7671 -0.2396 0.179 Uiso 1 1 calc R . .
C26 C 0.2319(8) 0.5998(11) -0.2797(4) 0.108(5) Uani 1 1 d . . .
H26A H 0.2076 0.6570 -0.2910 0.130 Uiso 1 1 calc R . .
C27 C 0.2141(11) 0.5179(12) -0.3133(5) 0.183(10) Uani 1 1 d . . .
H27A H 0.1691 0.5060 -0.3188 0.275 Uiso 1 1 calc R . .
H27B H 0.2368 0.4604 -0.3030 0.275 Uiso 1 1 calc R . .
H27C H 0.2256 0.5376 -0.3385 0.275 Uiso 1 1 calc R . .
C28 C 0.2993(9) 0.6253(14) -0.2708(5) 0.152(7) Uani 1 1 d . . .
H28A H 0.3075 0.6754 -0.2503 0.228 Uiso 1 1 calc R . .
H28B H 0.3102 0.6472 -0.2959 0.228 Uiso 1 1 calc R . .
H28C H 0.3245 0.5700 -0.2604 0.228 Uiso 1 1 calc R . .
C31 C 0.2843(5) 0.5306(7) -0.1618(3) 0.049(3) Uani 1 1 d . . .
C32 C 0.2615(6) 0.5857(7) -0.1337(3) 0.061(3) Uani 1 1 d . . .
H32A H 0.2194 0.6157 -0.1397 0.073 Uiso 1 1 calc R . .
C33 C 0.3116(7) 0.6107(8) -0.0993(3) 0.072(4) Uani 1 1 d . . .
H33A H 0.3082 0.6584 -0.0781 0.087 Uiso 1 1 calc R . .
C34 C 0.4317(7) 0.5855(10) -0.0843(4) 0.088(4) Uani 1 1 d . . .
H34A H 0.4408 0.6182 -0.0591 0.106 Uiso 1 1 calc R . .
C35 C 0.4778(7) 0.5480(12) -0.0993(6) 0.106(5) Uani 1 1 d . . .
H35A H 0.5197 0.5548 -0.0844 0.127 Uiso 1 1 calc R . .
C36 C 0.4650(6) 0.4980(11) -0.1373(6) 0.108(5) Uani 1 1 d . . .
H36A H 0.4987 0.4725 -0.1470 0.129 Uiso 1 1 calc R . .
C37 C 0.4037(6) 0.4857(9) -0.1606(4) 0.078(3) Uani 1 1 d . . .
H37A H 0.3959 0.4519 -0.1856 0.094 Uiso 1 1 calc R . .
C38 C 0.3532(6) 0.5255(8) -0.1456(4) 0.065(3) Uani 1 1 d . . .
C39 C 0.3695(6) 0.5758(9) -0.1066(4) 0.073(3) Uani 1 1 d . . .
B3 B 0.2192(6) 0.6444(9) 0.0484(4) 0.058(3) Uani 1 1 d . . .
H3 H 0.1741 0.6318 0.0255 0.069 Uiso 1 1 calc R . .
B4 B 0.2219(7) 0.7087(9) 0.0939(4) 0.071(4) Uani 1 1 d . . .
H4 H 0.1787 0.7406 0.1007 0.085 Uiso 1 1 calc R . .
B5 B 0.2815(6) 0.6598(9) 0.1329(4) 0.066(4) Uani 1 1 d . . .
H5 H 0.2780 0.6581 0.1657 0.079 Uiso 1 1 calc R . .
B6 B 0.3159(6) 0.5644(10) 0.1089(4) 0.063(4) Uani 1 1 d . . .
H6 H 0.3349 0.4989 0.1259 0.076 Uiso 1 1 calc R . .
B7 B 0.3509(6) 0.6131(10) 0.0725(4) 0.065(4) Uani 1 1 d . . .
H7 H 0.3942 0.5814 0.0658 0.078 Uiso 1 1 calc R . .
B8 B 0.2896(6) 0.6629(9) 0.0330(4) 0.064(4) Uani 1 1 d . . .
H8 H 0.2918 0.6643 0.0000 0.076 Uiso 1 1 calc R . .
B9 B 0.2560(7) 0.7556(11) 0.0554(4) 0.077(4) Uani 1 1 d . . .
H9 H 0.2358 0.8185 0.0368 0.092 Uiso 1 1 calc R . .
B10 B 0.2964(7) 0.7639(10) 0.1092(5) 0.083(5) Uani 1 1 d . . .
H10 H 0.3034 0.8320 0.1265 0.099 Uiso 1 1 calc R . .
B11 B 0.3537(7) 0.6765(10) 0.1180(4) 0.075(4) Uani 1 1 d . . .
H11 H 0.3987 0.6864 0.1413 0.090 Uiso 1 1 calc R . .
B12 B 0.3378(8) 0.7376(11) 0.0712(4) 0.084(5) Uani 1 1 d . . .
H12 H 0.3719 0.7889 0.0632 0.101 Uiso 1 1 calc R . .
B23 B 0.2222(6) 0.2889(8) -0.1897(3) 0.053(3) Uani 1 1 d . . .
H23 H 0.2725 0.2732 -0.1887 0.064 Uiso 1 1 calc R . .
B24 B 0.1658(6) 0.3095(8) -0.2375(4) 0.067(4) Uani 1 1 d . . .
H24 H 0.1787 0.3052 -0.2678 0.080 Uiso 1 1 calc R . .
B25 B 0.1127(6) 0.3966(9) -0.2266(4) 0.068(4) Uani 1 1 d . . .
H25 H 0.0909 0.4503 -0.2500 0.082 Uiso 1 1 calc R . .
B26 B 0.1356(6) 0.4253(9) -0.1725(4) 0.061(3) Uani 1 1 d . . .
H26 H 0.1293 0.4972 -0.1603 0.073 Uiso 1 1 calc R . .
B27 B 0.1808(7) 0.2343(9) -0.1558(4) 0.074(4) Uani 1 1 d . . .
H27 H 0.2034 0.1805 -0.1327 0.088 Uiso 1 1 calc R . .
B28 B 0.1586(6) 0.2070(9) -0.2086(4) 0.068(4) Uani 1 1 d . . .
H28 H 0.1671 0.1354 -0.2203 0.081 Uiso 1 1 calc R . .
B29 B 0.0908(7) 0.2734(9) -0.2308(4) 0.070(4) Uani 1 1 d . . .
H29 H 0.0539 0.2459 -0.2569 0.084 Uiso 1 1 calc R . .
B30 B 0.0716(7) 0.3443(10) -0.1915(4) 0.079(4) Uani 1 1 d . . .
H30 H 0.0220 0.3639 -0.1921 0.095 Uiso 1 1 calc R . .
B31 B 0.1267(6) 0.3201(9) -0.1449(4) 0.066(4) Uani 1 1 d . . .
H31 H 0.1134 0.3234 -0.1146 0.079 Uiso 1 1 calc R . .
B32 B 0.0998(7) 0.2264(10) -0.1806(4) 0.071(4) Uani 1 1 d . . .
H32 H 0.0692 0.1682 -0.1738 0.085 Uiso 1 1 calc R . .
O1 O 0.4804(4) 0.2824(6) -0.0039(2) 0.075(2) Uani 1 1 d . . .
O2 O 0.4022(4) 0.1348(6) -0.0034(3) 0.094(3) Uani 1 1 d . . .
C41 C 0.0849(9) 0.6937(14) -0.1292(7) 0.194(11) Uani 1 1 d . . .
H41A H 0.0868 0.6265 -0.1227 0.291 Uiso 1 1 calc R . .
H41B H 0.1239 0.7130 -0.1363 0.291 Uiso 1 1 calc R . .
H41C H 0.0498 0.7056 -0.1525 0.291 Uiso 1 1 calc R . .
C42 C 0.0999(10) 0.7019(12) -0.0559(7) 0.141(7) Uani 1 1 d . . .
H42A H 0.1459 0.7066 -0.0477 0.169 Uiso 1 1 calc R . .
H42B H 0.0880 0.6347 -0.0562 0.169 Uiso 1 1 calc R . .
C43 C 0.0716(11) 0.7542(17) -0.0276(7) 0.179(9) Uani 1 1 d . . .
H43A H 0.0918 0.7355 0.0007 0.214 Uiso 1 1 calc R . .
H43B H 0.0269 0.7370 -0.0325 0.214 Uiso 1 1 calc R . .
C44 C 0.0739(12) 0.9093(15) 0.0027(7) 0.190(10) Uani 1 1 d . . .
H44A H 0.0770 0.8674 0.0262 0.285 Uiso 1 1 calc R . .
H44B H 0.0342 0.9434 -0.0022 0.285 Uiso 1 1 calc R . .
H44C H 0.1085 0.9543 0.0083 0.285 Uiso 1 1 calc R . .
O3 O 0.0769(5) 0.7437(7) -0.0962(5) 0.126(4) Uani 1 1 d . . .
O4 O 0.0767(7) 0.8566(9) -0.0315(4) 0.153(5) Uani 1 1 d . . .
O5 O 0.0779(5) 0.9072(7) -0.1582(3) 0.134(4) Uani 1 1 d . . .
O6 O 0.1750(6) 0.9228(9) -0.0814(4) 0.158(5) Uani 1 1 d . . .
O7 O -0.0314(5) 0.8909(7) -0.1151(4) 0.156(5) Uani 1 1 d . . .
C01 C 0.5130(6) 0.3421(11) -0.0253(4) 0.099(4) Uani 1 1 d . . .
H01A H 0.5579 0.3312 -0.0159 0.148 Uiso 1 1 calc R . .
H01B H 0.5035 0.4078 -0.0203 0.148 Uiso 1 1 calc R . .
H01C H 0.5001 0.3288 -0.0546 0.148 Uiso 1 1 calc R . .
C02 C 0.5062(7) 0.1926(12) 0.0000(5) 0.113(5) Uani 1 1 d . . .
H02A H 0.5495 0.1949 0.0167 0.136 Uiso 1 1 calc R . .
H02B H 0.5071 0.1670 -0.0272 0.136 Uiso 1 1 calc R . .
C03 C 0.4672(7) 0.1313(11) 0.0202(6) 0.126(6) Uani 1 1 d . . .
H03A H 0.4828 0.0659 0.0216 0.151 Uiso 1 1 calc R . .
H03B H 0.4696 0.1535 0.0485 0.151 Uiso 1 1 calc R . .
C04 C 0.3569(4) 0.0757(6) 0.0121(3) 0.119(5) Uani 1 1 d . . .
H04A H 0.3719 0.0106 0.0152 0.178 Uiso 1 1 calc R . .
H04B H 0.3163 0.0777 -0.0073 0.178 Uiso 1 1 calc R . .
H04C H 0.3526 0.0997 0.0386 0.178 Uiso 1 1 calc R . .
C45 C 0.0433(4) 0.9304(6) -0.1968(3) 0.200(10) Uiso 1 1 d R . .
H45A H 0.0692 0.9227 -0.2168 0.300 Uiso 1 1 calc R . .
H45B H 0.0294 0.9959 -0.1969 0.300 Uiso 1 1 calc R . .
H45C H 0.0069 0.8891 -0.2041 0.300 Uiso 1 1 calc R . .
C46 C 0.1398(4) 0.9577(6) -0.1627(3) 0.221(11) Uiso 1 1 d R . .
H46A H 0.1343 1.0268 -0.1644 0.265 Uiso 1 1 calc R . .
H46B H 0.1530 0.9354 -0.1873 0.265 Uiso 1 1 calc R . .
C47 C 0.1906(4) 0.9273(6) -0.1208(3) 0.45(3) Uiso 1 1 d R . .
H47A H 0.2065 0.8643 -0.1259 0.537 Uiso 1 1 calc R . .
H47B H 0.2263 0.9712 -0.1179 0.537 Uiso 1 1 calc R . .
C48 C 0.2294(4) 0.8616(6) -0.0613(3) 0.268(14) Uiso 1 1 d R . .
H48A H 0.2686 0.8936 -0.0619 0.403 Uiso 1 1 calc R . .
H48B H 0.2273 0.8017 -0.0760 0.403 Uiso 1 1 calc R . .
H48C H 0.2277 0.8496 -0.0329 0.403 Uiso 1 1 calc R . .
C49 C -0.0790(4) 0.8246(6) -0.1331(3) 0.266(14) Uiso 1 1 d R . .
H49A H -0.1201 0.8527 -0.1350 0.399 Uiso 1 1 calc R . .
H49B H -0.0749 0.7680 -0.1161 0.399 Uiso 1 1 calc R . .
H49C H -0.0743 0.8077 -0.1605 0.399 Uiso 1 1 calc R . .
C50 C -0.0611(4) 0.9790(6) -0.0999(3) 0.37(2) Uiso 1 1 d R . .
H50D H -0.0647 0.9700 -0.0713 0.445 Uiso 1 1 calc R . .
H50E H -0.1032 0.9906 -0.1172 0.445 Uiso 1 1 calc R . .
C51 C -0.0168(4) 1.0632(6) -0.1028(3) 0.284(17) Uiso 1 1 d R . .
H51F H -0.0288 1.1173 -0.0878 0.340 Uiso 1 1 calc R . .
H51G H -0.0228 1.0818 -0.1318 0.340 Uiso 1 1 calc R . .
C52 C 0.0773(4) 1.1215(6) -0.0728(3) 0.219(11) Uiso 1 1 d R . .
H52H H 0.0387 1.1581 -0.0768 0.328 Uiso 1 1 calc R . .
H52I H 0.1039 1.1476 -0.0898 0.328 Uiso 1 1 calc R . .
H52J H 0.0994 1.1242 -0.0440 0.328 Uiso 1 1 calc R . .
O8 O 0.0646(11) 1.0381(8) -0.0827(5) 0.251(10) Uani 1 1 d . . .
O12 O 0.6614(11) 0.9927(17) 0.2285(9) 0.294(10) Uiso 1 1 d D . .
O10 O 0.5588(12) 1.1810(13) 0.1719(8) 0.282(9) Uiso 1 1 d D . .
O11 O 0.5492(16) 1.023(2) 0.2533(7) 0.318(11) Uiso 1 1 d D . .
O15 O 0.4541(11) 1.047(2) 0.1558(10) 0.349(13) Uiso 1 1 d D . .
O14 O 0.5362(16) 0.8577(18) 0.1701(10) 0.346(12) Uiso 1 1 d D . .
O13 O 0.6067(15) 1.055(2) 0.1314(9) 0.392(16) Uiso 1 1 d D . .
Li3 Li 0.5608(8) 1.0178(12) 0.1858(5) 0.105(7) Uiso 1 1 d D . .
C53 C 0.6067(16) 1.197(3) 0.1451(10) 0.291(16) Uiso 1 1 d D . .
C60 C 0.604(2) 0.974(3) 0.1012(12) 0.327(19) Uiso 1 1 d D . .
C64 C 0.4414(19) 1.155(2) 0.1487(11) 0.321(18) Uiso 1 1 d D . .
C61 C 0.581(2) 0.805(3) 0.2054(13) 0.39(2) Uiso 1 1 d D . .
C63 C 0.436(2) 0.983(4) 0.1183(16) 0.51(4) Uiso 1 1 d D . .
C59 C 0.6498(18) 0.970(3) 0.1479(14) 0.322(19) Uiso 1 1 d D . .
C62 C 0.496(3) 0.927(4) 0.1391(16) 0.45(3) Uiso 1 1 d D . .
C57 C 0.639(3) 0.989(4) 0.2691(15) 0.47(3) Uiso 1 1 d D . .
C54 C 0.561(4) 1.197(6) 0.2177(13) 0.59(5) Uiso 1 1 d D . .
C58 C 0.693(2) 0.986(4) 0.1918(12) 0.44(3) Uiso 1 1 d D . .
C55 C 0.541(5) 1.132(2) 0.250(3) 0.75(7) Uiso 1 1 d D . .
C56 C 0.4830(18) 0.980(3) 0.2457(15) 0.38(2) Uiso 1 1 d D . .

loop_
_atom_site_aniso_label
_atom_site_aniso_U_11
_atom_site_aniso_U_22
_atom_site_aniso_U_33
_atom_site_aniso_U_23
_atom_site_aniso_U_13
_atom_site_aniso_U_12
Y1 0.0428(6) 0.0557(6) 0.0486(6) -0.0026(5) 0.0105(4) -0.0019(5)
Y2 0.0504(7) 0.0538(6) 0.0457(6) -0.0006(5) 0.0096(5) -0.0019(5)
P1 0.0489(17) 0.0644(18) 0.0511(17) -0.0012(14) 0.0119(13) 0.0000(14)
P2 0.0624(19) 0.0614(18) 0.0486(17) -0.0003(14) 0.0137(14) -0.0081(15)
Cl1 0.0543(17) 0.0645(17) 0.0556(16) 0.0025(13) 0.0105(13) 0.0088(13)
Cl2 0.0648(18) 0.0556(16) 0.0574(17) -0.0049(13) 0.0147(13) -0.0071(13)
Cl3 0.0495(16) 0.0682(17) 0.0497(15) -0.0048(13) 0.0097(12) -0.0087(13)
Cl4 0.0506(18) 0.086(2) 0.083(2) 0.0186(16) 0.0116(14) 0.0078(15)
Cl5 0.068(2) 0.080(2) 0.0695(19) -0.0006(15) 0.0196(15) 0.0139(16)
N1 0.066(6) 0.077(6) 0.059(6) -0.001(5) 0.020(5) 0.011(5)
N2 0.103(8) 0.066(6) 0.058(6) 0.014(5) -0.005(6) -0.012(6)
Li1 0.071(14) 0.060(12) 0.14(2) 0.017(12) 0.032(13) 0.022(10)
Li2 0.091(16) 0.057(12) 0.124(19) 0.017(12) 0.018(13) 0.008(11)
C1 0.041(6) 0.071(7) 0.053(7) -0.016(5) 0.009(5) -0.002(5)
C2 0.039(6) 0.079(7) 0.047(6) -0.008(5) 0.020(5) -0.003(5)
C3 0.065(8) 0.097(9) 0.089(9) 0.017(7) 0.032(7) 0.027(8)
C4 0.052(8) 0.148(13) 0.104(11) -0.015(9) 0.011(7) -0.010(9)
C5 0.086(11) 0.101(11) 0.195(17) 0.051(11) 0.055(10) 0.056(9)
C6 0.066(8) 0.091(9) 0.063(8) -0.005(7) 0.038(6) -0.009(7)
C7 0.130(14) 0.184(16) 0.096(11) -0.080(11) 0.055(10) -0.041(12)
C8 0.132(14) 0.136(14) 0.117(13) 0.009(10) 0.068(11) -0.022(11)
C11 0.049(6) 0.059(7) 0.042(6) 0.003(5) 0.014(5) -0.006(5)
C12 0.045(6) 0.065(7) 0.050(7) -0.005(5) 0.011(5) -0.007(5)
C13 0.045(7) 0.080(8) 0.063(7) -0.019(7) 0.009(6) -0.020(6)
C14 0.098(11) 0.072(10) 0.087(10) -0.010(8) 0.038(8) -0.025(8)
C15 0.111(13) 0.069(9) 0.137(15) -0.010(11) 0.064(11) -0.011(9)
C16 0.081(10) 0.099(12) 0.133(14) 0.052(11) 0.049(9) 0.024(9)
C17 0.061(8) 0.079(9) 0.085(9) 0.009(7) 0.031(7) -0.005(7)
C18 0.040(6) 0.072(8) 0.069(8) 0.012(7) 0.016(5) -0.004(6)
C19 0.057(7) 0.061(8) 0.070(8) -0.013(7) 0.024(6) -0.009(6)
C21 0.049(6) 0.054(6) 0.048(6) 0.002(5) 0.010(5) -0.005(5)
C22 0.063(7) 0.051(6) 0.048(6) 0.004(5) 0.002(5) -0.007(5)
C23 0.132(13) 0.048(8) 0.098(10) 0.017(7) 0.003(9) 0.019(8)
C24 0.114(14) 0.095(11) 0.213(19) 0.057(12) -0.048(13) 0.001(10)
C25 0.122(13) 0.086(11) 0.137(14) 0.019(9) 0.001(10) 0.008(9)
C26 0.139(14) 0.127(12) 0.047(8) 0.020(8) -0.004(8) -0.052(11)
C27 0.34(3) 0.151(16) 0.064(11) -0.016(10) 0.062(14) -0.082(18)
C28 0.162(18) 0.204(19) 0.100(12) 0.038(12) 0.049(12) -0.062(15)
C31 0.050(7) 0.056(6) 0.042(6) 0.001(5) 0.015(5) 0.001(5)
C32 0.078(8) 0.049(6) 0.062(7) 0.003(6) 0.027(7) 0.007(6)
C33 0.106(11) 0.053(7) 0.054(7) -0.013(5) 0.012(7) -0.027(7)
C34 0.071(10) 0.110(11) 0.076(9) 0.003(8) -0.002(8) -0.033(9)
C35 0.059(10) 0.130(14) 0.121(14) 0.035(11) 0.004(10) -0.028(10)
C36 0.042(9) 0.136(13) 0.152(15) 0.040(12) 0.036(9) -0.005(8)
C37 0.069(9) 0.095(9) 0.074(8) 0.016(7) 0.027(7) -0.002(7)
C38 0.063(9) 0.064(7) 0.068(8) 0.000(6) 0.017(6) -0.009(6)
C39 0.068(9) 0.081(9) 0.068(8) 0.006(7) 0.014(7) -0.016(7)
B3 0.057(8) 0.065(8) 0.052(8) 0.005(6) 0.014(6) 0.007(7)
B4 0.087(11) 0.060(8) 0.073(10) -0.015(7) 0.033(8) -0.020(7)
B5 0.082(10) 0.080(9) 0.038(7) -0.026(7) 0.017(7) -0.014(8)
B6 0.050(8) 0.078(9) 0.054(8) -0.009(7) -0.003(6) -0.008(7)
B7 0.049(8) 0.084(9) 0.061(8) -0.011(7) 0.012(6) -0.022(7)
B8 0.072(10) 0.060(8) 0.064(9) -0.004(7) 0.027(7) -0.012(7)
B9 0.080(11) 0.080(10) 0.075(10) -0.003(8) 0.026(8) -0.008(8)
B10 0.086(11) 0.074(10) 0.100(12) -0.039(9) 0.048(9) -0.028(8)
B11 0.057(9) 0.098(11) 0.065(9) -0.011(8) 0.004(7) -0.024(8)
B12 0.097(12) 0.089(11) 0.077(10) -0.024(8) 0.040(9) -0.039(9)
B23 0.056(8) 0.049(7) 0.053(8) -0.001(6) 0.009(6) -0.005(6)
B24 0.078(10) 0.054(8) 0.059(8) -0.016(6) -0.003(7) 0.001(7)
B25 0.054(8) 0.073(9) 0.072(9) -0.001(7) 0.001(7) 0.000(7)
B26 0.053(8) 0.060(8) 0.070(9) 0.004(7) 0.015(7) 0.003(6)
B27 0.087(11) 0.053(8) 0.078(10) -0.003(7) 0.010(8) -0.003(7)
B28 0.073(10) 0.058(8) 0.070(9) -0.012(7) 0.013(7) -0.007(7)
B29 0.066(9) 0.064(9) 0.072(9) 0.005(7) 0.000(7) -0.010(7)
B30 0.062(10) 0.081(10) 0.088(11) -0.006(8) 0.003(8) -0.002(8)
B31 0.070(9) 0.065(8) 0.065(9) -0.007(7) 0.020(7) -0.019(7)
B32 0.064(9) 0.067(9) 0.080(10) -0.005(7) 0.012(7) -0.012(7)
O1 0.057(5) 0.087(6) 0.086(6) 0.007(5) 0.025(4) 0.002(5)
O2 0.089(7) 0.083(6) 0.105(7) -0.002(5) 0.012(5) 0.011(5)
C41 0.143(18) 0.164(18) 0.30(3) -0.13(2) 0.102(19) -0.031(14)
C42 0.160(18) 0.079(12) 0.19(2) 0.043(13) 0.060(16) 0.031(11)
C43 0.20(2) 0.16(2) 0.20(2) 0.081(18) 0.086(18) 0.049(17)
C44 0.27(3) 0.163(19) 0.18(2) -0.003(17) 0.14(2) -0.001(18)
O3 0.131(9) 0.073(7) 0.190(12) 0.002(8) 0.068(9) 0.018(6)
O4 0.244(15) 0.105(9) 0.125(10) 0.033(8) 0.075(10) 0.013(9)
O5 0.128(9) 0.138(9) 0.116(8) -0.003(7) -0.013(7) 0.000(7)
O6 0.130(10) 0.180(11) 0.164(11) 0.074(9) 0.034(8) 0.010(8)
O7 0.081(7) 0.116(8) 0.255(14) -0.050(8) 0.007(8) 0.022(6)
C01 0.061(9) 0.138(12) 0.095(10) 0.005(9) 0.013(7) -0.009(9)
C02 0.069(10) 0.118(13) 0.163(16) 0.002(11) 0.046(10) 0.007(10)
C03 0.082(12) 0.109(12) 0.169(16) -0.007(11) -0.005(11) 0.038(10)
C04 0.089(11) 0.091(10) 0.177(16) 0.016(10) 0.034(10) -0.015(9)
O8 0.50(3) 0.090(9) 0.195(14) -0.042(9) 0.147(18) -0.051(13)
